data_4310778
loop_
_publ_author_name
'Hongshan He'
'Douglas P. Linder'
'Kenton R. Rodgers'
'Indrani Chakraborty'
'Atta M. Arif'

_publ_section_title
;
 A Thiazole-containing Tripodal Ligand: Synthesis, Characterization, and
 Interactions with Metal Ions and Matrix Metalloproteinases
;
_journal_name_full 'Inorganic Chemistry'
_journal_page_first 2392
_journal_page_last 2401
_journal_paper_doi 10.1021/ic034811q
_journal_volume 43
_journal_year 2004
_chemical_formula_sum 'C18 H23 Ca Cl2 N7 O9 S3'
_chemical_formula_weight 688.59
_chemical_name_systematic
;
 ?
;
_space_group_IT_number 2
_symmetry_cell_setting triclinic
_symmetry_space_group_name_Hall '-P 1'
_symmetry_space_group_name_H-M 'P -1'
_atom_sites_solution_hydrogens geom
_atom_sites_solution_primary direct
_atom_sites_solution_secondary difmap
_audit_creation_method SHELXL-97
_cell_angle_alpha 87.8463(13)
_cell_angle_beta 82.3860(15)
_cell_angle_gamma 70.7546(14)
_cell_formula_units_Z 2
_cell_length_a 9.4379(2)
_cell_length_b 10.0327(3)
_cell_length_c 15.5197(4)
_cell_measurement_reflns_used 4455
_cell_measurement_temperature 150(1)
_cell_measurement_theta_max 27.485
_cell_measurement_theta_min 1.018
_cell_volume 1375.14(6)
_computing_cell_refinement DENZO-SMN
_computing_data_collection 'Nonius COLLECT'
_computing_data_reduction DENZO-SMN
_computing_molecular_graphics 'WinGX, Ortep3'
_computing_structure_refinement 'SHELXL-97 (Sheldrick, 1997)'
_computing_structure_solution SIR97
_diffrn_ambient_temperature 150(1)
_diffrn_measured_fraction_theta_full 0.988
_diffrn_measured_fraction_theta_max 0.988
_diffrn_measurement_device_type 'Nonius KappaCCD Diffractometer'
_diffrn_measurement_method 'Phi plus Omega scan'
_diffrn_radiation_monochromator graphite
_diffrn_radiation_source 'fine-focus sealed tube'
_diffrn_radiation_type MoK\a
_diffrn_radiation_wavelength 0.71073
_diffrn_reflns_av_R_equivalents 0.0185
_diffrn_reflns_av_sigmaI/netI 0.0358
_diffrn_reflns_limit_h_max 11
_diffrn_reflns_limit_h_min -12
_diffrn_reflns_limit_k_max 13
_diffrn_reflns_limit_k_min -10
_diffrn_reflns_limit_l_max 18
_diffrn_reflns_limit_l_min -20
_diffrn_reflns_number 9661
_diffrn_reflns_theta_full 27.47
_diffrn_reflns_theta_max 27.47
_diffrn_reflns_theta_min 3.40
_exptl_absorpt_coefficient_mu 0.712
_exptl_absorpt_correction_T_max 0.9132
_exptl_absorpt_correction_T_min 0.7991
_exptl_absorpt_correction_type Muti-scan
_exptl_absorpt_process_details 'DENZO-SMN (Otwinowski & Minor, 1997)'
_exptl_crystal_colour colorless
_exptl_crystal_density_diffrn 1.663
_exptl_crystal_density_method 'not measured'
_exptl_crystal_description prism
_exptl_crystal_F_000 708
_exptl_crystal_size_max 0.33
_exptl_crystal_size_mid 0.28
_exptl_crystal_size_min 0.13
_refine_diff_density_max 0.971
_refine_diff_density_min -0.551
_refine_diff_density_rms 0.064
_refine_ls_extinction_coef 0.0059(14)
_refine_ls_extinction_expression Fc^*^=kFc[1+0.001xFc^2^\l^3^/sin(2\q)]^-1/4^
_refine_ls_extinction_method SHELXL
_refine_ls_goodness_of_fit_ref 1.030
_refine_ls_hydrogen_treatment mixed
_refine_ls_matrix_type full
_refine_ls_number_parameters 454
_refine_ls_number_reflns 6228
_refine_ls_number_restraints 0
_refine_ls_restrained_S_all 1.030
_refine_ls_R_factor_all 0.0451
_refine_ls_R_factor_gt 0.0359
_refine_ls_shift/su_max 0.001
_refine_ls_shift/su_mean 0.000
_refine_ls_structure_factor_coef Fsqd
_refine_ls_weighting_details 'calc w=1/[\s^2^(Fo^2^)+(0.0386P)^2^+1.2965P] where P=(Fo^2^+2Fc^2^)/3'
_refine_ls_weighting_scheme calc
_refine_ls_wR_factor_gt 0.0872
_refine_ls_wR_factor_ref 0.0933
_reflns_number_gt 5353
_reflns_number_total 6228
_reflns_threshold_expression >2sigma(I)
_cod_data_source_file ic034811qsi20031210_011703_3.cif
_cod_data_source_block 4:[Ca(Tatren)(OH2)](ClO4)2
_cod_database_code 4310778

loop_
_symmetry_equiv_pos_as_xyz
'x, y, z'
'-x, -y, -z'

loop_
_atom_site_label
_atom_site_type_symbol
_atom_site_fract_x
_atom_site_fract_y
_atom_site_fract_z
_atom_site_U_iso_or_equiv
_atom_site_adp_type
_atom_site_occupancy
_atom_site_symmetry_multiplicity
_atom_site_calc_flag
_atom_site_refinement_flags
_atom_site_disorder_assembly
_atom_site_disorder_group
Ca1 Ca 0.89431(4) 0.04347(4) 0.25600(2) 0.01680(10) Uani 1 1 d . . .
Cl2 Cl 0.29164(6) 0.38326(5) 0.10011(3) 0.03089(14) Uani 1 1 d . . .
Cl1 Cl 0.37593(5) 0.24850(5) 0.52224(3) 0.02453(13) Uani 1 1 d . . .
S1 S 1.28680(6) -0.31855(6) 0.40122(4) 0.02770(14) Uani 1 1 d . . .
S2 S 0.47617(6) -0.09970(6) 0.17729(4) 0.02883(14) Uani 1 1 d . . .
S3 S 1.28247(6) -0.07138(6) -0.00729(3) 0.02796(13) Uani 1 1 d . . .
O1 O 0.77003(19) 0.0240(2) 0.40163(11) 0.0290(3) Uani 1 1 d . . .
O2 O 0.4463(2) 0.1581(2) 0.44573(12) 0.0436(4) Uani 1 1 d . . .
O3 O 0.22120(18) 0.2526(2) 0.53705(13) 0.0432(4) Uani 1 1 d . . .
O4 O 0.3829(2) 0.38642(17) 0.50203(11) 0.0373(4) Uani 1 1 d . . .
O5 O 0.4533(2) 0.1893(2) 0.59412(13) 0.0521(5) Uani 1 1 d . . .
O6 O 0.3445(3) 0.23250(19) 0.09164(15) 0.0582(6) Uani 1 1 d . . .
O7 O 0.2251(2) 0.4223(2) 0.18702(13) 0.0545(5) Uani 1 1 d . . .
O8 O 0.4174(3) 0.4350(2) 0.08406(19) 0.0767(8) Uani 1 1 d . . .
O9 O 0.1831(4) 0.4431(2) 0.04263(17) 0.0847(9) Uani 1 1 d . . .
N1 N 0.83490(17) 0.31363(17) 0.30329(11) 0.0198(3) Uani 1 1 d . . .
N2 N 1.09874(18) 0.07538(17) 0.32868(11) 0.0204(3) Uani 1 1 d . . .
N3 N 1.06046(18) -0.18421(17) 0.32218(11) 0.0214(3) Uani 1 1 d . . .
N4 N 0.62334(18) 0.19329(17) 0.25390(11) 0.0221(4) Uani 1 1 d . . .
N5 N 0.73501(18) -0.08898(18) 0.20180(11) 0.0211(3) Uani 1 1 d . . .
N6 N 0.93961(19) 0.20148(18) 0.13387(11) 0.0238(4) Uani 1 1 d . . .
N7 N 1.09775(18) -0.08239(18) 0.12750(11) 0.0225(3) Uani 1 1 d . . .
C1 C 0.9360(2) 0.3120(2) 0.36904(14) 0.0236(4) Uani 1 1 d . . .
C2 C 1.0991(2) 0.2193(2) 0.34005(15) 0.0244(4) Uani 1 1 d . . .
C3 C 1.1903(2) -0.0281(2) 0.36449(13) 0.0224(4) Uani 1 1 d . . .
C4 C 1.1732(2) -0.1674(2) 0.35788(13) 0.0207(4) Uani 1 1 d . . .
C5 C 1.0634(2) -0.3214(2) 0.32981(14) 0.0255(4) Uani 1 1 d . . .
C6 C 1.1766(2) -0.4084(2) 0.37112(15) 0.0278(4) Uani 1 1 d . . .
C7 C 0.6751(2) 0.3613(2) 0.34489(15) 0.0250(4) Uani 1 1 d . . .
C8 C 0.5669(2) 0.3393(2) 0.28653(16) 0.0257(4) Uani 1 1 d . . .
C9 C 0.5301(2) 0.1299(2) 0.24510(13) 0.0222(4) Uani 1 1 d . . .
C10 C 0.5892(2) -0.0160(2) 0.21235(13) 0.0210(4) Uani 1 1 d . . .
C11 C 0.7584(2) -0.2170(2) 0.16369(14) 0.0258(4) Uani 1 1 d . . .
C12 C 0.6321(3) -0.2411(2) 0.14561(15) 0.0303(5) Uani 1 1 d . . .
C13 C 0.8591(2) 0.4061(2) 0.22995(14) 0.0242(4) Uani 1 1 d . . .
C14 C 0.8511(3) 0.3519(2) 0.14080(15) 0.0278(5) Uani 1 1 d . . .
C15 C 1.0479(2) 0.1578(2) 0.07322(13) 0.0246(4) Uani 1 1 d . . .
C16 C 1.1322(2) 0.0058(2) 0.07012(13) 0.0223(4) Uani 1 1 d . . .
C17 C 1.1936(2) -0.2174(2) 0.10918(14) 0.0247(4) Uani 1 1 d . . .
C18 C 1.2996(2) -0.2315(2) 0.03900(14) 0.0266(4) Uani 1 1 d . . .
H1A H 0.902(3) 0.274(3) 0.4216(16) 0.025(6) Uiso 1 1 d . . .
H1B H 0.932(3) 0.409(3) 0.3852(16) 0.031(6) Uiso 1 1 d . . .
H1C H 0.681(4) 0.062(4) 0.413(2) 0.064(11) Uiso 1 1 d . . .
H1D H 0.782(4) -0.059(4) 0.418(2) 0.053(10) Uiso 1 1 d . . .
H2A H 1.161(3) 0.224(2) 0.3831(15) 0.023(6) Uiso 1 1 d . . .
H2B H 1.136(3) 0.252(3) 0.2836(18) 0.033(7) Uiso 1 1 d . . .
H3 H 1.262(3) -0.021(3) 0.3984(16) 0.026(6) Uiso 1 1 d . . .
H5 H 0.994(3) -0.350(3) 0.3076(17) 0.033(7) Uiso 1 1 d . . .
H6 H 1.200(3) -0.506(3) 0.3847(17) 0.037(7) Uiso 1 1 d . . .
H7A H 0.671(3) 0.302(3) 0.3997(16) 0.027(6) Uiso 1 1 d . . .
H7B H 0.640(3) 0.456(3) 0.3617(15) 0.025(6) Uiso 1 1 d . . .
H8A H 0.462(3) 0.365(3) 0.3192(18) 0.040(7) Uiso 1 1 d . . .
H8B H 0.560(2) 0.398(2) 0.2366(15) 0.019(5) Uiso 1 1 d . . .
H9 H 0.419(3) 0.174(3) 0.2588(16) 0.028(6) Uiso 1 1 d . . .
H11A H 0.861(3) -0.283(3) 0.1511(16) 0.030(6) Uiso 1 1 d . . .
H12B H 0.625(3) -0.320(3) 0.1187(17) 0.035(7) Uiso 1 1 d . . .
H13A H 0.788(3) 0.502(3) 0.2391(16) 0.028(6) Uiso 1 1 d . . .
H13B H 0.955(3) 0.413(3) 0.2294(16) 0.031(6) Uiso 1 1 d . . .
H14A H 0.750(3) 0.359(3) 0.1313(15) 0.025(6) Uiso 1 1 d . . .
H14B H 0.888(3) 0.404(3) 0.0988(16) 0.026(6) Uiso 1 1 d . . .
H15 H 1.082(3) 0.222(3) 0.0304(16) 0.027(6) Uiso 1 1 d . . .
H17 H 1.182(3) -0.293(3) 0.1453(17) 0.030(6) Uiso 1 1 d . . .
H18 H 1.370(3) -0.308(3) 0.0180(19) 0.042(8) Uiso 1 1 d . . .

loop_
_atom_site_aniso_label
_atom_site_aniso_U_11
_atom_site_aniso_U_22
_atom_site_aniso_U_33
_atom_site_aniso_U_23
_atom_site_aniso_U_13
_atom_site_aniso_U_12
Ca1 0.01347(18) 0.01614(19) 0.0194(2) -0.00021(14) -0.00187(14) -0.00305(14)
Cl2 0.0399(3) 0.0216(3) 0.0268(3) 0.0005(2) 0.0016(2) -0.0065(2)
Cl1 0.0208(2) 0.0214(2) 0.0303(3) 0.00308(19) -0.00415(19) -0.00542(18)
S1 0.0238(3) 0.0232(3) 0.0333(3) 0.0045(2) -0.0109(2) -0.0017(2)
S2 0.0245(3) 0.0287(3) 0.0367(3) -0.0038(2) -0.0107(2) -0.0103(2)
S3 0.0250(3) 0.0342(3) 0.0186(2) -0.0025(2) 0.00268(19) -0.0035(2)
O1 0.0232(8) 0.0325(9) 0.0287(8) 0.0015(7) 0.0017(6) -0.0075(7)
O2 0.0362(9) 0.0412(10) 0.0478(11) -0.0164(8) 0.0089(8) -0.0090(8)
O3 0.0220(8) 0.0541(12) 0.0504(11) 0.0081(9) -0.0008(7) -0.0107(8)
O4 0.0503(10) 0.0218(8) 0.0401(10) 0.0039(7) -0.0094(8) -0.0113(7)
O5 0.0560(12) 0.0568(13) 0.0521(12) 0.0252(10) -0.0304(10) -0.0238(10)
O6 0.0877(16) 0.0212(9) 0.0640(14) -0.0016(9) -0.0328(12) -0.0064(10)
O7 0.0579(12) 0.0665(14) 0.0366(10) -0.0122(10) 0.0168(9) -0.0246(11)
O8 0.0501(13) 0.0504(13) 0.116(2) -0.0038(13) 0.0430(13) -0.0180(11)
O9 0.133(2) 0.0446(13) 0.0735(17) 0.0161(12) -0.0653(17) -0.0067(14)
N1 0.0163(7) 0.0189(8) 0.0235(8) -0.0016(6) -0.0017(6) -0.0047(6)
N2 0.0174(7) 0.0207(8) 0.0226(8) 0.0011(7) -0.0021(6) -0.0058(6)
N3 0.0184(8) 0.0205(8) 0.0237(8) 0.0013(7) -0.0032(7) -0.0042(6)
N4 0.0174(8) 0.0186(8) 0.0277(9) -0.0052(7) -0.0029(7) -0.0016(6)
N5 0.0204(8) 0.0206(8) 0.0220(8) 0.0012(7) -0.0042(6) -0.0058(6)
N6 0.0250(8) 0.0201(8) 0.0219(8) 0.0020(7) -0.0036(7) -0.0014(7)
N7 0.0206(8) 0.0200(8) 0.0241(9) -0.0031(7) -0.0009(7) -0.0034(7)
C1 0.0251(10) 0.0221(10) 0.0257(11) -0.0027(8) -0.0056(8) -0.0095(8)
C2 0.0205(9) 0.0225(10) 0.0334(11) 0.0027(9) -0.0095(9) -0.0094(8)
C3 0.0183(9) 0.0269(11) 0.0223(10) 0.0012(8) -0.0043(8) -0.0071(8)
C4 0.0179(9) 0.0218(10) 0.0186(9) 0.0012(7) -0.0016(7) -0.0020(7)
C5 0.0226(10) 0.0218(10) 0.0308(11) 0.0000(8) -0.0033(8) -0.0054(8)
C6 0.0257(10) 0.0211(11) 0.0329(12) 0.0021(9) -0.0030(9) -0.0034(8)
C7 0.0186(9) 0.0221(10) 0.0322(11) -0.0102(9) 0.0020(8) -0.0046(8)
C8 0.0163(9) 0.0198(10) 0.0370(12) -0.0069(9) -0.0013(8) -0.0007(8)
C9 0.0154(9) 0.0261(10) 0.0226(10) -0.0015(8) -0.0029(7) -0.0032(8)
C10 0.0201(9) 0.0238(10) 0.0205(9) 0.0011(8) -0.0046(7) -0.0085(8)
C11 0.0278(10) 0.0200(10) 0.0271(11) 0.0000(8) -0.0054(9) -0.0038(8)
C12 0.0360(12) 0.0209(11) 0.0354(12) -0.0023(9) -0.0131(10) -0.0076(9)
C13 0.0239(10) 0.0157(10) 0.0307(11) 0.0031(8) -0.0034(8) -0.0037(8)
C14 0.0299(11) 0.0195(10) 0.0273(11) 0.0050(8) -0.0028(9) 0.0001(9)
C15 0.0256(10) 0.0262(11) 0.0194(10) 0.0032(8) -0.0034(8) -0.0049(8)
C16 0.0196(9) 0.0259(10) 0.0186(9) -0.0015(8) -0.0022(7) -0.0038(8)
C17 0.0223(10) 0.0211(10) 0.0279(11) -0.0047(8) -0.0011(8) -0.0040(8)
C18 0.0236(10) 0.0265(11) 0.0261(11) -0.0083(9) -0.0031(8) -0.0023(9)

loop_
_atom_type_symbol
_atom_type_description
_atom_type_scat_dispersion_real
_atom_type_scat_dispersion_imag
_atom_type_scat_source
C C 0.0033 0.0016 'International Tables Vol C Tables 4.2.6.8 and 6.1.1.4'
H H 0.0000 0.0000 'International Tables Vol C Tables 4.2.6.8 and 6.1.1.4'
N N 0.0061 0.0033 'International Tables Vol C Tables 4.2.6.8 and 6.1.1.4'
O O 0.0106 0.0060 'International Tables Vol C Tables 4.2.6.8 and 6.1.1.4'
S S 0.1246 0.1234 'International Tables Vol C Tables 4.2.6.8 and 6.1.1.4'
Cl Cl 0.1484 0.1585 'International Tables Vol C Tables 4.2.6.8 and 6.1.1.4'
Ca Ca 0.2262 0.3064 'International Tables Vol C Tables 4.2.6.8 and 6.1.1.4'

loop_
_geom_angle_atom_site_label_1
_geom_angle_atom_site_label_2
_geom_angle_atom_site_label_3
_geom_angle
_geom_angle_site_symmetry_1
_geom_angle_site_symmetry_3
_geom_angle_publ_flag
O1 Ca1 N2 86.22(6) . . ?
O1 Ca1 N4 74.98(6) . . ?
N2 Ca1 N4 131.81(6) . . ?
O1 Ca1 N6 147.64(6) . . ?
N2 Ca1 N6 91.19(6) . . ?
N4 Ca1 N6 83.08(6) . . ?
O1 Ca1 N5 87.17(6) . . ?
N2 Ca1 N5 156.95(6) . . ?
N4 Ca1 N5 66.96(5) . . ?
N6 Ca1 N5 105.95(6) . . ?
O1 Ca1 N3 73.13(6) . . ?
N2 Ca1 N3 66.08(5) . . ?
N4 Ca1 N3 141.79(6) . . ?
N6 Ca1 N3 134.34(6) . . ?
N5 Ca1 N3 90.87(5) . . ?
O1 Ca1 N7 147.22(6) . . ?
N2 Ca1 N7 88.67(5) . . ?
N4 Ca1 N7 129.53(6) . . ?
N6 Ca1 N7 64.73(6) . . ?
N5 Ca1 N7 85.03(5) . . ?
N3 Ca1 N7 75.20(5) . . ?
O1 Ca1 N1 83.71(6) . . ?
N2 Ca1 N1 67.86(5) . . ?
N4 Ca1 N1 66.28(5) . . ?
N6 Ca1 N1 65.61(5) . . ?
N5 Ca1 N1 133.14(5) . . ?
N3 Ca1 N1 129.20(5) . . ?
N7 Ca1 N1 123.85(5) . . ?
O9 Cl2 O7 109.55(16) . . ?
O9 Cl2 O6 109.77(13) . . ?
O7 Cl2 O6 109.63(14) . . ?
O9 Cl2 O8 111.75(19) . . ?
O7 Cl2 O8 106.42(15) . . ?
O6 Cl2 O8 109.66(14) . . ?
O5 Cl1 O4 112.05(11) . . ?
O5 Cl1 O3 111.17(12) . . ?
O4 Cl1 O3 110.05(11) . . ?
O5 Cl1 O2 109.03(13) . . ?
O4 Cl1 O2 107.94(11) . . ?
O3 Cl1 O2 106.38(11) . . ?
C6 S1 C4 89.68(10) . . ?
C12 S2 C10 89.78(10) . . ?
C18 S3 C16 89.58(10) . . ?
Ca1 O1 H1C 120(3) . . ?
Ca1 O1 H1D 114(2) . . ?
H1C O1 H1D 103(3) . . ?
C1 N1 C13 109.78(16) . . ?
C1 N1 C7 109.43(16) . . ?
C13 N1 C7 111.61(16) . . ?
C1 N1 Ca1 106.71(11) . . ?
C13 N1 Ca1 113.64(12) . . ?
C7 N1 Ca1 105.44(12) . . ?
C3 N2 C2 120.43(17) . . ?
C3 N2 Ca1 121.06(14) . . ?
C2 N2 Ca1 117.98(12) . . ?
C4 N3 C5 110.29(16) . . ?
C4 N3 Ca1 113.51(13) . . ?
C5 N3 Ca1 136.20(13) . . ?
C9 N4 C8 119.43(17) . . ?
C9 N4 Ca1 117.02(13) . . ?
C8 N4 Ca1 121.19(12) . . ?
C10 N5 C11 109.91(17) . . ?
C10 N5 Ca1 112.55(13) . . ?
C11 N5 Ca1 137.54(13) . . ?
C15 N6 C14 119.87(18) . . ?
C15 N6 Ca1 121.58(14) . . ?
C14 N6 Ca1 117.97(13) . . ?
C16 N7 C17 109.91(17) . . ?
C16 N7 Ca1 113.46(13) . . ?
C17 N7 Ca1 136.01(14) . . ?
N1 C1 C2 111.72(17) . . ?
N1 C1 H1A 109.2(14) . . ?
C2 C1 H1A 107.2(14) . . ?
N1 C1 H1B 112.8(14) . . ?
C2 C1 H1B 110.5(15) . . ?
H1A C1 H1B 105(2) . . ?
N2 C2 C1 107.71(16) . . ?
N2 C2 H2A 111.5(14) . . ?
C1 C2 H2A 109.0(14) . . ?
N2 C2 H2B 108.1(15) . . ?
C1 C2 H2B 110.0(15) . . ?
H2A C2 H2B 111(2) . . ?
N2 C3 C4 117.47(18) . . ?
N2 C3 H3 124.8(15) . . ?
C4 C3 H3 117.5(15) . . ?
N3 C4 C3 121.68(17) . . ?
N3 C4 S1 114.25(15) . . ?
C3 C4 S1 123.93(15) . . ?
C6 C5 N3 115.4(2) . . ?
C6 C5 H5 123.7(16) . . ?
N3 C5 H5 120.9(16) . . ?
C5 C6 S1 110.38(17) . . ?
C5 C6 H6 130.2(16) . . ?
S1 C6 H6 119.4(16) . . ?
N1 C7 C8 112.61(17) . . ?
N1 C7 H7A 107.0(14) . . ?
C8 C7 H7A 108.2(14) . . ?
N1 C7 H7B 113.1(15) . . ?
C8 C7 H7B 107.8(14) . . ?
H7A C7 H7B 108(2) . . ?
N4 C8 C7 109.60(16) . . ?
N4 C8 H8A 112.7(16) . . ?
C7 C8 H8A 109.7(16) . . ?
N4 C8 H8B 106.2(14) . . ?
C7 C8 H8B 112.2(14) . . ?
H8A C8 H8B 106(2) . . ?
N4 C9 C10 118.44(17) . . ?
N4 C9 H9 123.3(14) . . ?
C10 C9 H9 118.2(14) . . ?
N5 C10 C9 122.55(17) . . ?
N5 C10 S2 114.74(15) . . ?
C9 C10 S2 122.54(14) . . ?
C12 C11 N5 115.60(19) . . ?
C12 C11 H11A 124.7(15) . . ?
N5 C11 H11A 119.7(15) . . ?
C11 C12 S2 109.97(17) . . ?
C11 C12 H12B 128.3(16) . . ?
S2 C12 H12B 121.7(16) . . ?
N1 C13 C14 114.38(17) . . ?
N1 C13 H13A 110.8(15) . . ?
C14 C13 H13A 109.8(14) . . ?
N1 C13 H13B 107.8(16) . . ?
C14 C13 H13B 107.5(16) . . ?
H13A C13 H13B 106(2) . . ?
N6 C14 C13 108.87(16) . . ?
N6 C14 H14A 105.8(14) . . ?
C13 C14 H14A 113.4(14) . . ?
N6 C14 H14B 111.5(15) . . ?
C13 C14 H14B 108.4(15) . . ?
H14A C14 H14B 109(2) . . ?
N6 C15 C16 117.11(19) . . ?
N6 C15 H15 123.3(14) . . ?
C16 C15 H15 119.5(14) . . ?
N7 C16 C15 122.02(18) . . ?
N7 C16 S3 114.64(15) . . ?
C15 C16 S3 123.34(16) . . ?
C18 C17 N7 115.6(2) . . ?
C18 C17 H17 124.9(15) . . ?
N7 C17 H17 119.5(15) . . ?
C17 C18 S3 110.23(17) . . ?
C17 C18 H18 128(2) . . ?
S3 C18 H18 121.3(19) . . ?

loop_
_geom_bond_atom_site_label_1
_geom_bond_atom_site_label_2
_geom_bond_distance
_geom_bond_site_symmetry_2
_geom_bond_publ_flag
Ca1 O1 2.4368(17) . ?
Ca1 N2 2.4715(16) . ?
Ca1 N4 2.5070(16) . ?
Ca1 N6 2.5088(18) . ?
Ca1 N5 2.5437(17) . ?
Ca1 N3 2.5731(16) . ?
Ca1 N7 2.6143(17) . ?
Ca1 N1 2.6903(17) . ?
Cl2 O9 1.415(2) . ?
Cl2 O7 1.4213(19) . ?
Cl2 O6 1.4331(18) . ?
Cl2 O8 1.435(2) . ?
Cl1 O5 1.4178(18) . ?
Cl1 O4 1.4280(17) . ?
Cl1 O3 1.4352(17) . ?
Cl1 O2 1.4658(18) . ?
S1 C6 1.701(2) . ?
S1 C4 1.7158(19) . ?
S2 C12 1.704(2) . ?
S2 C10 1.708(2) . ?
S3 C18 1.702(2) . ?
S3 C16 1.717(2) . ?
O1 H1C 0.80(4) . ?
O1 H1D 0.84(4) . ?
N1 C1 1.482(2) . ?
N1 C13 1.483(3) . ?
N1 C7 1.486(2) . ?
N2 C3 1.275(3) . ?
N2 C2 1.462(3) . ?
N3 C4 1.322(3) . ?
N3 C5 1.369(3) . ?
N4 C9 1.267(3) . ?
N4 C8 1.469(3) . ?
N5 C10 1.320(3) . ?
N5 C11 1.372(3) . ?
N6 C15 1.266(3) . ?
N6 C14 1.464(3) . ?
N7 C16 1.317(3) . ?
N7 C17 1.374(3) . ?
C1 C2 1.531(3) . ?
C1 H1A 0.95(3) . ?
C1 H1B 1.01(3) . ?
C2 H2A 0.95(2) . ?
C2 H2B 0.99(3) . ?
C3 C4 1.467(3) . ?
C3 H3 0.93(2) . ?
C5 C6 1.356(3) . ?
C5 H5 0.91(3) . ?
C6 H6 0.95(3) . ?
C7 C8 1.523(3) . ?
C7 H7A 1.03(3) . ?
C7 H7B 0.93(3) . ?
C8 H8A 1.01(3) . ?
C8 H8B 0.95(2) . ?
C9 C10 1.468(3) . ?
C9 H9 0.99(3) . ?
C11 C12 1.358(3) . ?
C11 H11A 0.97(3) . ?
C12 H12B 0.94(3) . ?
C13 C14 1.525(3) . ?
C13 H13A 0.98(3) . ?
C13 H13B 0.93(3) . ?
C14 H14A 0.96(2) . ?
C14 H14B 0.92(3) . ?
C15 C16 1.468(3) . ?
C15 H15 1.00(3) . ?
C17 C18 1.355(3) . ?
C17 H17 0.96(3) . ?
C18 H18 0.88(3) . ?

loop_
_geom_hbond_atom_site_label_D
_geom_hbond_atom_site_label_H
_geom_hbond_atom_site_label_A
_geom_hbond_distance_DH
_geom_hbond_distance_HA
_geom_hbond_distance_DA
_geom_hbond_angle_DHA
_geom_hbond_site_symmetry_A
O1 H1C O2 0.80(4) 2.11(4) 2.902(2) 179(4) .
O1 H1D O3 0.84(4) 2.05(4) 2.878(3) 172(3) 2_656

loop_
_geom_torsion_atom_site_label_1
_geom_torsion_atom_site_label_2
_geom_torsion_atom_site_label_3
_geom_torsion_atom_site_label_4
_geom_torsion
_geom_torsion_site_symmetry_1
_geom_torsion_site_symmetry_2
_geom_torsion_site_symmetry_3
_geom_torsion_site_symmetry_4
_geom_torsion_publ_flag
O1 Ca1 N1 C1 70.65(12) . . . . ?
N2 Ca1 N1 C1 -17.82(12) . . . . ?
N4 Ca1 N1 C1 146.98(14) . . . . ?
N6 Ca1 N1 C1 -119.89(13) . . . . ?
N5 Ca1 N1 C1 150.77(12) . . . . ?
N3 Ca1 N1 C1 8.46(15) . . . . ?
N7 Ca1 N1 C1 -90.18(13) . . . . ?
O1 Ca1 N1 C13 -168.21(13) . . . . ?
N2 Ca1 N1 C13 103.32(13) . . . . ?
N4 Ca1 N1 C13 -91.88(13) . . . . ?
N6 Ca1 N1 C13 1.25(12) . . . . ?
N5 Ca1 N1 C13 -88.09(14) . . . . ?
N3 Ca1 N1 C13 129.60(12) . . . . ?
N7 Ca1 N1 C13 30.96(14) . . . . ?
O1 Ca1 N1 C7 -45.67(12) . . . . ?
N2 Ca1 N1 C7 -134.13(13) . . . . ?
N4 Ca1 N1 C7 30.66(12) . . . . ?
N6 Ca1 N1 C7 123.80(13) . . . . ?
N5 Ca1 N1 C7 34.46(15) . . . . ?
N3 Ca1 N1 C7 -107.85(13) . . . . ?
N7 Ca1 N1 C7 153.51(12) . . . . ?
O1 Ca1 N2 C3 73.25(16) . . . . ?
N4 Ca1 N2 C3 139.19(15) . . . . ?
N6 Ca1 N2 C3 -139.04(16) . . . . ?
N5 Ca1 N2 C3 -0.4(3) . . . . ?
N3 Ca1 N2 C3 0.03(15) . . . . ?
N7 Ca1 N2 C3 -74.36(16) . . . . ?
N1 Ca1 N2 C3 157.99(17) . . . . ?
O1 Ca1 N2 C2 -98.44(15) . . . . ?
N4 Ca1 N2 C2 -32.50(17) . . . . ?
N6 Ca1 N2 C2 49.27(15) . . . . ?
N5 Ca1 N2 C2 -172.06(15) . . . . ?
N3 Ca1 N2 C2 -171.66(16) . . . . ?
N7 Ca1 N2 C2 113.95(15) . . . . ?
N1 Ca1 N2 C2 -13.70(14) . . . . ?
O1 Ca1 N3 C4 -95.94(14) . . . . ?
N2 Ca1 N3 C4 -2.56(13) . . . . ?
N4 Ca1 N3 C4 -130.56(14) . . . . ?
N6 Ca1 N3 C4 63.76(16) . . . . ?
N5 Ca1 N3 C4 177.28(14) . . . . ?
N7 Ca1 N3 C4 92.66(14) . . . . ?
N1 Ca1 N3 C4 -29.21(16) . . . . ?
O1 Ca1 N3 C5 84.6(2) . . . . ?
N2 Ca1 N3 C5 178.0(2) . . . . ?
N4 Ca1 N3 C5 50.0(2) . . . . ?
N6 Ca1 N3 C5 -115.7(2) . . . . ?
N5 Ca1 N3 C5 -2.2(2) . . . . ?
N7 Ca1 N3 C5 -86.8(2) . . . . ?
N1 Ca1 N3 C5 151.32(18) . . . . ?
O1 Ca1 N4 C9 -79.33(16) . . . . ?
N2 Ca1 N4 C9 -149.96(14) . . . . ?
N6 Ca1 N4 C9 124.66(16) . . . . ?
N5 Ca1 N4 C9 14.02(14) . . . . ?
N3 Ca1 N4 C9 -45.07(19) . . . . ?
N7 Ca1 N4 C9 75.79(17) . . . . ?
N1 Ca1 N4 C9 -168.99(17) . . . . ?
O1 Ca1 N4 C8 83.13(16) . . . . ?
N2 Ca1 N4 C8 12.51(19) . . . . ?
N6 Ca1 N4 C8 -72.87(16) . . . . ?
N5 Ca1 N4 C8 176.49(17) . . . . ?
N3 Ca1 N4 C8 117.39(16) . . . . ?
N7 Ca1 N4 C8 -121.75(15) . . . . ?
N1 Ca1 N4 C8 -6.52(15) . . . . ?
O1 Ca1 N5 C10 65.95(14) . . . . ?
N2 Ca1 N5 C10 139.38(15) . . . . ?
N4 Ca1 N5 C10 -8.93(13) . . . . ?
N6 Ca1 N5 C10 -83.99(14) . . . . ?
N3 Ca1 N5 C10 139.01(14) . . . . ?
N7 Ca1 N5 C10 -145.92(14) . . . . ?
N1 Ca1 N5 C10 -12.71(17) . . . . ?
O1 Ca1 N5 C11 -114.4(2) . . . . ?
N2 Ca1 N5 C11 -41.0(3) . . . . ?
N4 Ca1 N5 C11 170.7(2) . . . . ?
N6 Ca1 N5 C11 95.7(2) . . . . ?
N3 Ca1 N5 C11 -41.3(2) . . . . ?
N7 Ca1 N5 C11 33.7(2) . . . . ?
N1 Ca1 N5 C11 166.95(18) . . . . ?
O1 Ca1 N6 C15 163.67(15) . . . . ?
N2 Ca1 N6 C15 78.87(17) . . . . ?
N4 Ca1 N6 C15 -149.13(17) . . . . ?
N5 Ca1 N6 C15 -85.53(17) . . . . ?
N3 Ca1 N6 C15 22.0(2) . . . . ?
N7 Ca1 N6 C15 -9.10(16) . . . . ?
N1 Ca1 N6 C15 143.82(18) . . . . ?
O1 Ca1 N6 C14 -7.6(2) . . . . ?
N2 Ca1 N6 C14 -92.37(15) . . . . ?
N4 Ca1 N6 C14 39.64(15) . . . . ?
N5 Ca1 N6 C14 103.23(15) . . . . ?
N3 Ca1 N6 C14 -149.23(14) . . . . ?
N7 Ca1 N6 C14 179.66(16) . . . . ?
N1 Ca1 N6 C14 -27.41(14) . . . . ?
O1 Ca1 N7 C16 -164.75(13) . . . . ?
N2 Ca1 N7 C16 -83.84(14) . . . . ?
N4 Ca1 N7 C16 63.88(15) . . . . ?
N6 Ca1 N7 C16 8.10(13) . . . . ?
N5 Ca1 N7 C16 118.35(14) . . . . ?
N3 Ca1 N7 C16 -149.43(14) . . . . ?
N1 Ca1 N7 C16 -21.84(15) . . . . ?
O1 Ca1 N7 C17 5.0(2) . . . . ?
N2 Ca1 N7 C17 85.89(19) . . . . ?
N4 Ca1 N7 C17 -126.39(18) . . . . ?
N6 Ca1 N7 C17 177.8(2) . . . . ?
N5 Ca1 N7 C17 -71.92(19) . . . . ?
N3 Ca1 N7 C17 20.30(18) . . . . ?
N1 Ca1 N7 C17 147.89(18) . . . . ?
C13 N1 C1 C2 -76.5(2) . . . . ?
C7 N1 C1 C2 160.70(17) . . . . ?
Ca1 N1 C1 C2 47.08(18) . . . . ?
C3 N2 C2 C1 -129.2(2) . . . . ?
Ca1 N2 C2 C1 42.5(2) . . . . ?
N1 C1 C2 N2 -60.8(2) . . . . ?
C2 N2 C3 C4 173.82(18) . . . . ?
Ca1 N2 C3 C4 2.3(2) . . . . ?
C5 N3 C4 C3 -175.46(19) . . . . ?
Ca1 N3 C4 C3 4.9(2) . . . . ?
C5 N3 C4 S1 0.4(2) . . . . ?
Ca1 N3 C4 S1 -179.24(9) . . . . ?
N2 C3 C4 N3 -5.1(3) . . . . ?
N2 C3 C4 S1 179.47(15) . . . . ?
C6 S1 C4 N3 -0.67(17) . . . . ?
C6 S1 C4 C3 175.05(19) . . . . ?
C4 N3 C5 C6 0.2(3) . . . . ?
Ca1 N3 C5 C6 179.73(15) . . . . ?
N3 C5 C6 S1 -0.7(3) . . . . ?
C4 S1 C6 C5 0.77(18) . . . . ?
C1 N1 C7 C8 -169.07(18) . . . . ?
C13 N1 C7 C8 69.2(2) . . . . ?
Ca1 N1 C7 C8 -54.63(19) . . . . ?
C9 N4 C8 C7 143.3(2) . . . . ?
Ca1 N4 C8 C7 -18.8(2) . . . . ?
N1 C7 C8 N4 50.9(2) . . . . ?
C8 N4 C9 C10 179.99(18) . . . . ?
Ca1 N4 C9 C10 -17.2(2) . . . . ?
C11 N5 C10 C9 -174.95(18) . . . . ?
Ca1 N5 C10 C9 4.8(2) . . . . ?
C11 N5 C10 S2 0.4(2) . . . . ?
Ca1 N5 C10 S2 -179.89(9) . . . . ?
N4 C9 C10 N5 8.4(3) . . . . ?
N4 C9 C10 S2 -166.54(16) . . . . ?
C12 S2 C10 N5 -0.40(17) . . . . ?
C12 S2 C10 C9 174.91(18) . . . . ?
C10 N5 C11 C12 -0.1(3) . . . . ?
Ca1 N5 C11 C12 -179.76(15) . . . . ?
N5 C11 C12 S2 -0.2(3) . . . . ?
C10 S2 C12 C11 0.32(18) . . . . ?
C1 N1 C13 C14 142.37(18) . . . . ?
C7 N1 C13 C14 -96.1(2) . . . . ?
Ca1 N1 C13 C14 23.0(2) . . . . ?
C15 N6 C14 C13 -122.2(2) . . . . ?
Ca1 N6 C14 C13 49.2(2) . . . . ?
N1 C13 C14 N6 -45.9(2) . . . . ?
C14 N6 C15 C16 179.87(18) . . . . ?
Ca1 N6 C15 C16 8.8(3) . . . . ?
C17 N7 C16 C15 179.66(18) . . . . ?
Ca1 N7 C16 C15 -7.9(2) . . . . ?
C17 N7 C16 S3 -0.5(2) . . . . ?
Ca1 N7 C16 S3 171.91(9) . . . . ?
N6 C15 C16 N7 0.1(3) . . . . ?
N6 C15 C16 S3 -179.75(16) . . . . ?
C18 S3 C16 N7 0.56(16) . . . . ?
C18 S3 C16 C15 -179.62(18) . . . . ?
C16 N7 C17 C18 0.2(3) . . . . ?
Ca1 N7 C17 C18 -169.80(14) . . . . ?
N7 C17 C18 S3 0.2(2) . . . . ?
C16 S3 C18 C17 -0.42(17) . . . . ?
